data_1508702
loop_
_publ_author_name
'Lu, Hongjian'
'Hu, Yang'
'Jiang, Huiling'
'Wojtas, Lukasz'
'Zhang, X. Peter'

_publ_section_title
;
 Stereoselective radical amination of electron-deficient C(sp3)-H bonds by
 Co(II)-based metalloradical catalysis: direct synthesis of \a-amino acid
 derivatives via \a-C-H amination.
;
_journal_issue 19
_journal_name_full 'Organic letters'
_journal_page_first 5158
_journal_page_last 5161
_journal_paper_doi 10.1021/ol302511f
_journal_volume 14
_journal_year 2012
_chemical_formula_moiety 'C16 H22 N2 O3 S'
_chemical_formula_sum 'C16 H22 N2 O3 S'
_chemical_formula_weight 322.42
_chemical_name_systematic
;
 ?
;
_space_group_IT_number 14
_symmetry_cell_setting monoclinic
_symmetry_space_group_name_Hall '-P 2yn'
_symmetry_space_group_name_H-M 'P 1 21/n 1'
_atom_sites_solution_hydrogens geom
_atom_sites_solution_primary direct
_atom_sites_solution_secondary difmap
_audit_creation_method SHELXL-97
_cell_angle_alpha 90.00
_cell_angle_beta 96.234(3)
_cell_angle_gamma 90.00
_cell_formula_units_Z 4
_cell_length_a 5.0990(2)
_cell_length_b 15.0874(7)
_cell_length_c 20.8353(10)
_cell_measurement_temperature 100(2)
_cell_volume 1593.39(12)
_computing_cell_refinement 'APEX2 (Bruker, 2010); SAINT (Bruker, 2009)'
_computing_data_collection 'APEX2 (Bruker, 2010)'
_computing_data_reduction 'SAINT (Bruker, 2009);XPREP(Sheldrick,2008)'
_computing_publication_material 'APEX2 (Bruker, 2010)'
_computing_structure_refinement 'SHELXL-97 (Sheldrick, 2008)'
_computing_structure_solution 'SHELXS-97 (Sheldrick, 2008)'
_diffrn_ambient_temperature 100(2)
_diffrn_measured_fraction_theta_full 0.978
_diffrn_measured_fraction_theta_max 0.978
_diffrn_measurement_device_type 'BRUKER SMART APEXII CCD'
_diffrn_measurement_method 'omega scans'
_diffrn_radiation_monochromator graphite
_diffrn_radiation_source 'fine-focus sealed tube'
_diffrn_radiation_type CuK\a
_diffrn_radiation_wavelength 1.54178
_diffrn_reflns_av_R_equivalents 0.0922
_diffrn_reflns_av_sigmaI/netI 0.0747
_diffrn_reflns_limit_h_max 5
_diffrn_reflns_limit_h_min -4
_diffrn_reflns_limit_k_max 17
_diffrn_reflns_limit_k_min -17
_diffrn_reflns_limit_l_max 24
_diffrn_reflns_limit_l_min -24
_diffrn_reflns_number 13569
_diffrn_reflns_theta_full 65.79
_diffrn_reflns_theta_max 65.79
_diffrn_reflns_theta_min 3.62
_exptl_absorpt_coefficient_mu 1.928
_exptl_absorpt_correction_T_max 0.7608
_exptl_absorpt_correction_T_min 0.6991
_exptl_absorpt_correction_type multi-scan
_exptl_absorpt_process_details 'SADABS; (Sheldrick, 2003)'
_exptl_crystal_colour colorless
_exptl_crystal_density_diffrn 1.344
_exptl_crystal_density_method 'not measured'
_exptl_crystal_description block
_exptl_crystal_F_000 688
_exptl_crystal_size_max 0.20
_exptl_crystal_size_mid 0.18
_exptl_crystal_size_min 0.15
_refine_diff_density_max 0.257
_refine_diff_density_min -0.455
_refine_diff_density_rms 0.064
_refine_ls_extinction_method none
_refine_ls_goodness_of_fit_ref 1.008
_refine_ls_hydrogen_treatment mixed
_refine_ls_matrix_type full
_refine_ls_number_parameters 204
_refine_ls_number_reflns 2685
_refine_ls_number_restraints 1
_refine_ls_restrained_S_all 1.008
_refine_ls_R_factor_all 0.0664
_refine_ls_R_factor_gt 0.0461
_refine_ls_shift/su_max 0.000
_refine_ls_shift/su_mean 0.000
_refine_ls_structure_factor_coef Fsqd
_refine_ls_weighting_details 'calc w=1/[\s^2^(Fo^2^)+(0.0558P)^2^+0.5561P] where P=(Fo^2^+2Fc^2^)/3'
_refine_ls_weighting_scheme calc
_refine_ls_wR_factor_gt 0.1119
_refine_ls_wR_factor_ref 0.1239
_reflns_number_gt 2086
_reflns_number_total 2685
_reflns_threshold_expression >2sigma(I)
_cod_data_source_file ol302511f_si_004.cif
_cod_data_source_block 2i
_cod_original_sg_symbol_H-M P21/n
_cod_database_code 1508702

loop_
_symmetry_equiv_pos_as_xyz
'x, y, z'
'-x+1/2, y+1/2, -z+1/2'
'-x, -y, -z'
'x-1/2, -y-1/2, z-1/2'

loop_
_atom_site_label
_atom_site_type_symbol
_atom_site_fract_x
_atom_site_fract_y
_atom_site_fract_z
_atom_site_U_iso_or_equiv
_atom_site_adp_type
_atom_site_occupancy
_atom_site_symmetry_multiplicity
_atom_site_calc_flag
_atom_site_refinement_flags
S1 S 1.05916(11) 0.73592(4) 0.72920(3) 0.0165(2) Uani 1 1 d .
O1 O 0.6154(4) 0.54927(13) 0.83262(10) 0.0298(5) Uani 1 1 d .
O2 O 1.3378(3) 0.72524(11) 0.74561(9) 0.0205(4) Uani 1 1 d .
O3 O 0.9472(3) 0.82288(11) 0.72751(9) 0.0221(4) Uani 1 1 d .
N1 N 0.9155(4) 0.67634(13) 0.78053(10) 0.0164(5) Uani 1 1 d D
H1N H 0.750(4) 0.681(2) 0.7776(15) 0.031(9) Uiso 1 1 d D
N2 N 0.9900(4) 0.68954(13) 0.65817(10) 0.0183(5) Uani 1 1 d .
C1 C 0.8449(5) 0.53263(16) 0.82815(13) 0.0204(6) Uani 1 1 d .
C2 C 0.9894(5) 0.58080(15) 0.77814(12) 0.0170(5) Uani 1 1 d .
H2 H 1.1835 0.5754 0.7909 0.020 Uiso 1 1 calc R
C3 C 0.7310(5) 0.71335(16) 0.62255(12) 0.0187(5) Uani 1 1 d .
H3A H 0.6446 0.7591 0.6471 0.022 Uiso 1 1 calc R
H3B H 0.6157 0.6604 0.6189 0.022 Uiso 1 1 calc R
C4 C 0.7628(5) 0.74815(15) 0.55570(12) 0.0174(5) Uani 1 1 d .
C5 C 0.5870(5) 0.72415(17) 0.50336(14) 0.0250(6) Uani 1 1 d .
H5 H 0.4485 0.6838 0.5093 0.030 Uiso 1 1 calc R
C6 C 0.6098(6) 0.75800(18) 0.44261(14) 0.0290(6) Uani 1 1 d .
H6 H 0.4868 0.7409 0.4072 0.035 Uiso 1 1 calc R
C7 C 0.8101(6) 0.81646(18) 0.43285(14) 0.0275(6) Uani 1 1 d .
H7 H 0.8270 0.8392 0.3910 0.033 Uiso 1 1 calc R
C8 C 0.9254(5) 0.54047(15) 0.71029(12) 0.0162(5) Uani 1 1 d .
H8 H 0.7304 0.5431 0.6981 0.019 Uiso 1 1 calc R
C9 C 1.0154(5) 0.44335(16) 0.70917(13) 0.0215(6) Uani 1 1 d .
H9A H 1.2044 0.4399 0.7259 0.026 Uiso 1 1 calc R
H9B H 0.9146 0.4082 0.7383 0.026 Uiso 1 1 calc R
C10 C 0.9772(6) 0.40292(17) 0.64195(14) 0.0289(7) Uani 1 1 d .
H10A H 0.7866 0.4009 0.6266 0.035 Uiso 1 1 calc R
H10B H 1.0451 0.3414 0.6437 0.035 Uiso 1 1 calc R
C11 C 1.1207(6) 0.45657(18) 0.59477(14) 0.0280(6) Uani 1 1 d .
H11A H 1.0872 0.4304 0.5511 0.034 Uiso 1 1 calc R
H11B H 1.3130 0.4547 0.6080 0.034 Uiso 1 1 calc R
C12 C 1.0251(6) 0.55304(17) 0.59323(13) 0.0241(6) Uani 1 1 d .
H12A H 1.1246 0.5879 0.5637 0.029 Uiso 1 1 calc R
H12B H 0.8359 0.5552 0.5766 0.029 Uiso 1 1 calc R
C13 C 1.0641(5) 0.59340(15) 0.66033(12) 0.0171(5) Uani 1 1 d .
H13 H 1.2575 0.5907 0.6747 0.020 Uiso 1 1 calc R
C14 C 0.9624(6) 0.80774(18) 0.54592(14) 0.0267(6) Uani 1 1 d .
H14 H 1.0839 0.8255 0.5814 0.032 Uiso 1 1 calc R
C15 C 0.9858(6) 0.84136(19) 0.48515(15) 0.0322(7) Uani 1 1 d .
H15 H 1.1237 0.8819 0.4792 0.039 Uiso 1 1 calc R
C16 C 1.0002(6) 0.46782(18) 0.87143(15) 0.0289(6) Uani 1 1 d .
H16A H 1.1284 0.4999 0.9013 0.043 Uiso 1 1 calc R
H16B H 1.0934 0.4269 0.8453 0.043 Uiso 1 1 calc R
H16C H 0.8803 0.4343 0.8960 0.043 Uiso 1 1 calc R

loop_
_atom_site_aniso_label
_atom_site_aniso_U_11
_atom_site_aniso_U_22
_atom_site_aniso_U_33
_atom_site_aniso_U_23
_atom_site_aniso_U_13
_atom_site_aniso_U_12
S1 0.0143(3) 0.0081(3) 0.0266(4) 0.0001(2) 0.0004(2) -0.0007(2)
O1 0.0183(12) 0.0301(11) 0.0419(13) 0.0090(9) 0.0080(8) 0.0037(8)
O2 0.0100(9) 0.0152(9) 0.0354(11) -0.0004(8) -0.0013(7) -0.0009(6)
O3 0.0203(10) 0.0071(8) 0.0388(12) -0.0008(8) 0.0031(7) 0.0027(6)
N1 0.0112(12) 0.0113(10) 0.0265(13) -0.0013(8) 0.0009(8) -0.0001(7)
N2 0.0170(12) 0.0108(10) 0.0263(13) 0.0038(8) -0.0017(8) 0.0030(8)
C1 0.0189(15) 0.0144(12) 0.0276(15) -0.0004(11) 0.0016(10) -0.0028(9)
C2 0.0139(13) 0.0100(11) 0.0264(15) 0.0011(10) -0.0003(9) 0.0024(9)
C3 0.0145(13) 0.0146(12) 0.0264(15) 0.0038(10) -0.0009(9) 0.0008(9)
C4 0.0198(14) 0.0079(11) 0.0249(14) 0.0023(10) 0.0039(10) 0.0052(9)
C5 0.0255(15) 0.0166(13) 0.0319(16) 0.0043(11) -0.0011(11) -0.0032(10)
C6 0.0361(17) 0.0227(14) 0.0270(16) 0.0025(12) -0.0019(11) 0.0024(12)
C7 0.0359(17) 0.0198(14) 0.0270(16) 0.0085(12) 0.0049(12) 0.0076(11)
C8 0.0111(13) 0.0107(12) 0.0265(14) 0.0004(10) 0.0006(9) -0.0007(9)
C9 0.0228(14) 0.0089(11) 0.0329(16) 0.0005(10) 0.0031(10) 0.0023(10)
C10 0.0308(16) 0.0139(13) 0.0412(18) -0.0048(12) -0.0006(12) 0.0031(11)
C11 0.0332(17) 0.0203(14) 0.0306(17) -0.0082(12) 0.0044(12) 0.0073(11)
C12 0.0293(16) 0.0173(13) 0.0257(16) -0.0002(11) 0.0029(11) 0.0025(10)
C13 0.0141(13) 0.0100(11) 0.0268(15) 0.0005(10) 0.0011(9) 0.0027(9)
C14 0.0266(16) 0.0210(14) 0.0314(17) 0.0049(12) -0.0016(11) -0.0049(11)
C15 0.0314(17) 0.0250(14) 0.0407(19) 0.0110(13) 0.0065(12) -0.0048(12)
C16 0.0254(16) 0.0239(14) 0.0368(17) 0.0123(12) 0.0007(11) -0.0010(11)

loop_
_atom_type_symbol
_atom_type_description
_atom_type_scat_dispersion_real
_atom_type_scat_dispersion_imag
_atom_type_scat_source
C C 0.0181 0.0091 'International Tables Vol C Tables 4.2.6.8 and 6.1.1.4'
H H 0.0000 0.0000 'International Tables Vol C Tables 4.2.6.8 and 6.1.1.4'
N N 0.0311 0.0180 'International Tables Vol C Tables 4.2.6.8 and 6.1.1.4'
O O 0.0492 0.0322 'International Tables Vol C Tables 4.2.6.8 and 6.1.1.4'
S S 0.3331 0.5567 'International Tables Vol C Tables 4.2.6.8 and 6.1.1.4'

loop_
_geom_angle_atom_site_label_1
_geom_angle_atom_site_label_2
_geom_angle_atom_site_label_3
_geom_angle
O3 S1 O2 119.44(11)
O3 S1 N1 108.39(11)
O2 S1 N1 106.59(11)
O3 S1 N2 108.85(11)
O2 S1 N2 106.13(11)
N1 S1 N2 106.78(11)
C2 N1 S1 112.18(16)
C2 N1 H1N 110(2)
S1 N1 H1N 115(2)
C3 N2 C13 117.15(19)
C3 N2 S1 116.08(16)
C13 N2 S1 110.92(16)
O1 C1 C16 122.8(2)
O1 C1 C2 119.8(2)
C16 C1 C2 117.4(2)
N1 C2 C1 107.16(19)
N1 C2 C8 112.5(2)
C1 C2 C8 111.6(2)
N1 C2 H2 108.5
C1 C2 H2 108.5
C8 C2 H2 108.5
N2 C3 C4 111.4(2)
N2 C3 H3A 109.3
C4 C3 H3A 109.3
N2 C3 H3B 109.3
C4 C3 H3B 109.3
H3A C3 H3B 108.0
C5 C4 C14 118.4(2)
C5 C4 C3 120.7(2)
C14 C4 C3 120.9(2)
C6 C5 C4 120.9(3)
C6 C5 H5 119.5
C4 C5 H5 119.5
C7 C6 C5 120.5(3)
C7 C6 H6 119.7
C5 C6 H6 119.7
C6 C7 C15 118.9(3)
C6 C7 H7 120.6
C15 C7 H7 120.6
C9 C8 C2 110.9(2)
C9 C8 C13 108.9(2)
C2 C8 C13 110.3(2)
C9 C8 H8 108.9
C2 C8 H8 108.9
C13 C8 H8 108.9
C10 C9 C8 112.8(2)
C10 C9 H9A 109.0
C8 C9 H9A 109.0
C10 C9 H9B 109.0
C8 C9 H9B 109.0
H9A C9 H9B 107.8
C9 C10 C11 111.1(2)
C9 C10 H10A 109.4
C11 C10 H10A 109.4
C9 C10 H10B 109.4
C11 C10 H10B 109.4
H10A C10 H10B 108.0
C10 C11 C12 110.2(2)
C10 C11 H11A 109.6
C12 C11 H11A 109.6
C10 C11 H11B 109.6
C12 C11 H11B 109.6
H11A C11 H11B 108.1
C13 C12 C11 110.6(2)
C13 C12 H12A 109.5
C11 C12 H12A 109.5
C13 C12 H12B 109.5
C11 C12 H12B 109.5
H12A C12 H12B 108.1
N2 C13 C12 110.7(2)
N2 C13 C8 112.87(19)
C12 C13 C8 113.0(2)
N2 C13 H13 106.6
C12 C13 H13 106.6
C8 C13 H13 106.6
C15 C14 C4 120.7(3)
C15 C14 H14 119.7
C4 C14 H14 119.7
C14 C15 C7 120.6(3)
C14 C15 H15 119.7
C7 C15 H15 119.7
C1 C16 H16A 109.5
C1 C16 H16B 109.5
H16A C16 H16B 109.5
C1 C16 H16C 109.5
H16A C16 H16C 109.5
H16B C16 H16C 109.5

loop_
_geom_bond_atom_site_label_1
_geom_bond_atom_site_label_2
_geom_bond_distance
S1 O3 1.4297(17)
S1 O2 1.4341(18)
S1 N1 1.630(2)
S1 N2 1.640(2)
O1 C1 1.210(3)
N1 C2 1.492(3)
N1 H1N 0.842(18)
N2 C3 1.487(3)
N2 C13 1.499(3)
C1 C16 1.497(4)
C1 C2 1.525(3)
C2 C8 1.541(4)
C2 H2 1.0000
C3 C4 1.514(3)
C3 H3A 0.9900
C3 H3B 0.9900
C4 C5 1.383(4)
C4 C14 1.390(4)
C5 C6 1.382(4)
C5 H5 0.9500
C6 C7 1.381(4)
C6 H6 0.9500
C7 C15 1.386(4)
C7 H7 0.9500
C8 C9 1.536(3)
C8 C13 1.543(3)
C8 H8 1.0000
C9 C10 1.521(4)
C9 H9A 0.9900
C9 H9B 0.9900
C10 C11 1.521(4)
C10 H10A 0.9900
C10 H10B 0.9900
C11 C12 1.534(3)
C11 H11A 0.9900
C11 H11B 0.9900
C12 C13 1.518(4)
C12 H12A 0.9900
C12 H12B 0.9900
C13 H13 1.0000
C14 C15 1.381(4)
C14 H14 0.9500
C15 H15 0.9500
C16 H16A 0.9800
C16 H16B 0.9800
C16 H16C 0.9800

loop_
_geom_torsion_atom_site_label_1
_geom_torsion_atom_site_label_2
_geom_torsion_atom_site_label_3
_geom_torsion_atom_site_label_4
_geom_torsion
O3 S1 N1 C2 171.14(16)
O2 S1 N1 C2 -59.09(19)
N2 S1 N1 C2 54.02(19)
O3 S1 N2 C3 -33.8(2)
O2 S1 N2 C3 -163.53(16)
N1 S1 N2 C3 83.04(18)
O3 S1 N2 C13 -170.75(16)
O2 S1 N2 C13 59.50(18)
N1 S1 N2 C13 -53.93(18)
S1 N1 C2 C1 179.70(17)
S1 N1 C2 C8 -57.2(2)
O1 C1 C2 N1 43.7(3)
C16 C1 C2 N1 -134.5(2)
O1 C1 C2 C8 -79.9(3)
C16 C1 C2 C8 101.9(3)
C13 N2 C3 C4 -100.1(2)
S1 N2 C3 C4 125.67(19)
N2 C3 C4 C5 139.5(2)
N2 C3 C4 C14 -43.2(3)
C14 C4 C5 C6 0.5(4)
C3 C4 C5 C6 177.8(2)
C4 C5 C6 C7 0.2(4)
C5 C6 C7 C15 -0.7(4)
N1 C2 C8 C9 177.52(19)
C1 C2 C8 C9 -61.9(3)
N1 C2 C8 C13 56.8(3)
C1 C2 C8 C13 177.32(19)
C2 C8 C9 C10 -175.2(2)
C13 C8 C9 C10 -53.6(3)
C8 C9 C10 C11 56.7(3)
C9 C10 C11 C12 -57.0(3)
C10 C11 C12 C13 57.0(3)
C3 N2 C13 C12 49.2(3)
S1 N2 C13 C12 -174.37(17)
C3 N2 C13 C8 -78.5(3)
S1 N2 C13 C8 57.9(2)
C11 C12 C13 N2 175.7(2)
C11 C12 C13 C8 -56.6(3)
C9 C8 C13 N2 -179.6(2)
C2 C8 C13 N2 -57.7(3)
C9 C8 C13 C12 53.9(3)
C2 C8 C13 C12 175.83(19)
C5 C4 C14 C15 -0.7(4)
C3 C4 C14 C15 -178.1(2)
C4 C14 C15 C7 0.2(4)
C6 C7 C15 C14 0.5(4)
